data_4322764
loop_
_publ_author_name
'Orde Q. Munro'
'W. Robert Scheidt'

_publ_section_title
;
 (Nitro)Iron(III) Porphyrins. EPR Detection of a Transient Low-Spin
 Iron(III) Complex and Structural Characterization of an O Atom Transfer
 Product
;
_journal_name_full 'Inorganic Chemistry'
_journal_page_first 2308
_journal_page_last 2316
_journal_paper_doi 10.1021/ic970855l
_journal_volume 37
_journal_year 1998
_chemical_formula_sum 'C64 H64 Fe N9 O7'
_chemical_formula_weight 1127.119
_chemical_name_systematic
;
 ?
;
_space_group_IT_number 15
_symmetry_cell_setting monoclinic
_symmetry_space_group_name_Hall '-I 2ya'
_symmetry_space_group_name_H-M 'I 1 2/a 1'
_atom_sites_solution_hydrogens geom
_atom_sites_solution_primary direct
_atom_sites_solution_secondary difmap
_audit_creation_method SHELXL
_cell_angle_alpha 90.00
_cell_angle_beta 92.145(5)
_cell_angle_gamma 90.00
_cell_formula_units_Z 8
_cell_length_a 23.530(2)
_cell_length_b 10.0822(5)
_cell_length_c 48.748(3)
_cell_measurement_reflns_used 225
_cell_measurement_temperature 127(2)
_cell_volume 11556.6(13)
_computing_cell_refinement MADNES
_computing_data_collection MADNES
_computing_data_reduction 'MADNES (Messerschmitt & Pflugrath, 1987)'
_computing_molecular_graphics 'ORTEP-III (Burnett & Johnson, 1996)'
_computing_publication_material SHELXL-93
_computing_structure_refinement 'SHELXL-93 (Sheldrick, 1993)'
_computing_structure_solution 'SHELXS-86 (Sheldrick, 1990)'
_diffrn_ambient_temperature 127(2)
_diffrn_measurement_device 'Enraf-Nonius FAST area-detector'
_diffrn_measurement_method 'Ellipsoid-mask fitting'
_diffrn_radiation_monochromator graphite
_diffrn_radiation_source 'Rotating anode'
_diffrn_radiation_type MoK\a
_diffrn_radiation_wavelength 0.71073
_diffrn_reflns_av_R_equivalents 0.0827
_diffrn_reflns_av_sigmaI/netI 0.0690
_diffrn_reflns_limit_h_max 21
_diffrn_reflns_limit_h_min -30
_diffrn_reflns_limit_k_max 6
_diffrn_reflns_limit_k_min -13
_diffrn_reflns_limit_l_max 60
_diffrn_reflns_limit_l_min -61
_diffrn_reflns_number 36010
_diffrn_reflns_theta_max 28.12
_diffrn_reflns_theta_min 1.95
_diffrn_standards_decay_% 'No measurable crystal decay'
_exptl_absorpt_coefficient_mu 0.323
_exptl_absorpt_correction_type none
_exptl_crystal_colour 'Dark purple-brown'
_exptl_crystal_density_diffrn 1.296
_exptl_crystal_density_meas ?
_exptl_crystal_description 'Elongated rectangular plate'
_exptl_crystal_F_000 4716
_exptl_crystal_size_max 0.60
_exptl_crystal_size_mid 0.13
_exptl_crystal_size_min 0.07
_refine_diff_density_max 0.610
_refine_diff_density_min -0.392
_refine_diff_density_rms 0.073
_refine_ls_extinction_method none
_refine_ls_goodness_of_fit_all 1.043
_refine_ls_goodness_of_fit_obs 1.086
_refine_ls_hydrogen_treatment constr
_refine_ls_matrix_type full
_refine_ls_number_parameters 782
_refine_ls_number_reflns 12737
_refine_ls_number_restraints 18
_refine_ls_restrained_S_all 1.049
_refine_ls_restrained_S_obs 1.085
_refine_ls_R_factor_all 0.0994
_refine_ls_R_factor_obs 0.0606
_refine_ls_shift/esd_max -0.001
_refine_ls_shift/esd_mean 0.000
_refine_ls_structure_factor_coef Fsqd
_refine_ls_weighting_details 'w=1/[\s^2^(Fo^2^)+(0.0554P)^2^+34.8574P] where P=(Fo^2^+2Fc^2^)/3'
_refine_ls_weighting_scheme calc
_refine_ls_wR_factor_all 0.1546
_refine_ls_wR_factor_obs 0.1313
_reflns_number_observed 8798
_reflns_number_total 12745
_reflns_observed_criterion >2sigma(I)
_cod_data_source_file ic970855l.cif
_cod_data_source_block sd:fepivno3
_cod_depositor_comments
;
The following automatic conversions were performed:

'_exptl_crystal_density_meas' value 'Not measured' was changed to '?'
- the value is perceived as not measured.

Automatic conversion script
Id: cif_fix_values 3008 2015-01-20 13:52:24Z robertas 

The following automatic conversions were performed:

'_refine_ls_weighting_scheme' value 'calc
w=1/[\s^2^(Fo^2^)+(0.0554P)^2^+34.8574P] where P=(Fo^2^+2Fc^2^)/3'
was changed to 'calc'. New tag '_refine_ls_weighting_details' was
created. The value of the new tag was set to
'w=1/[\s^2^(Fo^2^)+(0.0554P)^2^+34.8574P] where P=(Fo^2^+2Fc^2^)/3'.

Automatic conversion script
Id: cif_fix_values 3143 2015-03-26 13:38:13Z robertas 
;
_cod_original_cell_volume 11556.4(14)
_cod_database_code 4322764

loop_
_symmetry_equiv_pos_as_xyz
'x, y, z'
'-x+1/2, y, -z'
'x+1/2, y+1/2, z+1/2'
'-x+1, y+1/2, -z+1/2'
'-x, -y, -z'
'x-1/2, -y, z'
'-x+1/2, -y+1/2, -z+1/2'
'x, -y+1/2, z+1/2'

loop_
_atom_site_aniso_label
_atom_site_aniso_U_11
_atom_site_aniso_U_22
_atom_site_aniso_U_33
_atom_site_aniso_U_23
_atom_site_aniso_U_13
_atom_site_aniso_U_12
Fe1 0.0136(2) 0.0150(2) 0.0142(2) 0.0003(2) -0.00063(13) 0.0011(2)
N1 0.0169(13) 0.0169(11) 0.0159(12) 0.0009(9) 0.0019(9) 0.0022(9)
N2 0.0188(13) 0.0206(12) 0.0155(12) 0.0005(9) -0.0003(9) 0.0030(9)
N3 0.0129(12) 0.0191(12) 0.0149(11) 0.0008(9) -0.0018(9) -0.0003(9)
N4 0.0113(12) 0.0150(10) 0.0164(11) -0.0007(9) -0.0017(9) 0.0004(8)
C(A1 0.0159(15) 0.0160(13) 0.0195(14) -0.0015(11) 0.0006(11) 0.0015(10)
C(A2 0.0192(15) 0.0187(14) 0.0177(14) 0.0000(11) 0.0036(11) 0.0020(11)
C(A3 0.022(2) 0.0239(15) 0.0174(14) 0.0025(11) 0.0015(11) 0.0051(11)
C(A4 0.021(2) 0.0259(15) 0.0154(14) -0.0007(11) -0.0045(11) 0.0050(12)
C(A5 0.0182(15) 0.0209(13) 0.0198(14) -0.0021(11) -0.0020(11) 0.0002(12)
C(A6 0.0164(15) 0.0177(13) 0.0185(14) -0.0034(11) 0.0008(11) -0.0016(11)
C(A7 0.0158(15) 0.0137(12) 0.0183(14) -0.0008(10) 0.0020(10) -0.0005(10)
C(A8 0.0167(15) 0.0121(12) 0.0182(14) -0.0016(10) -0.0002(10) 0.0019(10)
C(B1 0.0149(15) 0.028(2) 0.0239(15) 0.0013(12) 0.0017(11) -0.0042(12)
C(B2 0.018(2) 0.0253(15) 0.025(2) 0.0042(12) 0.0059(12) -0.0014(12)
C(B3 0.030(2) 0.037(2) 0.018(2) 0.0108(13) -0.0001(12) 0.0063(14)
C(B4 0.028(2) 0.036(2) 0.021(2) 0.0082(13) -0.0045(13) 0.0046(14)
C(B5 0.015(2) 0.035(2) 0.028(2) 0.0015(13) -0.0027(12) -0.0023(13)
C(B6 0.013(2) 0.031(2) 0.026(2) 0.0010(12) -0.0002(12) -0.0028(12)
C(B7 0.020(2) 0.0170(13) 0.0170(14) 0.0029(10) 0.0015(11) 0.0003(11)
C(B8 0.019(2) 0.0188(13) 0.0168(14) 0.0014(11) -0.0032(11) -0.0004(11)
C(M1 0.022(2) 0.0208(14) 0.0162(14) 0.0016(11) 0.0049(11) 0.0049(11)
C(M2 0.017(2) 0.0246(15) 0.0202(14) -0.0021(11) -0.0027(11) 0.0017(11)
C(M3 0.0150(14) 0.0144(12) 0.0176(14) -0.0014(10) 0.0021(10) -0.0027(10)
C(M4 0.0149(14) 0.0126(12) 0.0184(14) -0.0013(10) 0.0000(10) 0.0027(10)
C1 0.023(2) 0.028(2) 0.0189(15) 0.0067(12) 0.0037(12) 0.0055(12)
C2 0.035(2) 0.027(2) 0.025(2) 0.0050(13) 0.0092(13) 0.0032(14)
C3 0.045(2) 0.033(2) 0.043(2) 0.010(2) 0.016(2) 0.000(2)
C4 0.043(2) 0.050(2) 0.035(2) 0.017(2) 0.017(2) -0.001(2)
C5 0.037(2) 0.042(2) 0.025(2) 0.0074(15) 0.0114(14) 0.008(2)
C6 0.025(2) 0.031(2) 0.023(2) 0.0060(13) 0.0061(12) 0.0090(13)
N5 0.036(2) 0.0319(14) 0.0181(13) 0.0050(11) 0.0032(11) 0.0072(12)
C7 0.047(3) 0.028(2) 0.019(2) 0.001(2) 0.006(2) 0.002(2)
O1 0.122(4) 0.037(2) 0.017(2) 0.0034(13) -0.008(2) -0.010(2)
C8 0.043(3) 0.037(2) 0.029(2) -0.003(2) -0.001(2) -0.003(2)
C9 0.107(6) 0.039(3) 0.087(5) -0.021(3) 0.042(5) -0.015(4)
C11 0.067(4) 0.072(4) 0.046(3) 0.013(3) -0.024(3) -0.012(3)
C10 0.060(3) 0.049(2) 0.045(2) 0.013(2) -0.017(2) -0.018(2)
C12 0.019(2) 0.028(2) 0.027(2) 0.0077(13) -0.0051(12) -0.0019(12)
C13 0.024(2) 0.033(2) 0.057(2) -0.007(2) -0.011(2) 0.0020(14)
C14 0.027(2) 0.033(2) 0.081(3) 0.003(2) -0.009(2) 0.004(2)
C15 0.031(2) 0.049(2) 0.067(3) 0.020(2) -0.015(2) 0.006(2)
C16 0.028(2) 0.061(3) 0.034(2) 0.014(2) -0.013(2) -0.017(2)
C17 0.026(2) 0.036(2) 0.023(2) 0.0066(13) -0.0023(13) -0.0087(14)
N6 0.038(2) 0.038(2) 0.029(2) -0.0006(13) 0.0048(12) -0.0137(13)
C18 0.044(2) 0.042(2) 0.030(2) 0.003(2) -0.003(2) 0.000(2)
O2 0.096(3) 0.043(2) 0.044(2) 0.0059(13) 0.020(2) -0.006(2)
C19 0.056(3) 0.037(2) 0.039(2) 0.005(2) -0.012(2) -0.002(2)
C20 0.137(6) 0.051(3) 0.043(3) -0.003(2) -0.008(3) 0.011(3)
C21 0.066(3) 0.037(2) 0.067(3) 0.003(2) -0.010(2) -0.003(2)
C22 0.049(3) 0.051(3) 0.071(3) -0.002(2) -0.004(2) 0.000(2)
C23 0.0104(14) 0.0198(13) 0.0212(14) 0.0028(11) -0.0017(10) -0.0022(10)
C24 0.019(2) 0.0190(14) 0.024(2) 0.0000(11) 0.0004(11) -0.0017(11)
C25 0.022(2) 0.031(2) 0.022(2) 0.0044(12) 0.0031(12) 0.0033(12)
C26 0.023(2) 0.029(2) 0.028(2) 0.0100(13) 0.0050(13) -0.0014(12)
C27 0.022(2) 0.0207(14) 0.032(2) 0.0042(12) 0.0036(13) -0.0041(12)
C28 0.0148(14) 0.0195(13) 0.0239(15) 0.0011(12) -0.0009(11) -0.0015(11)
N7 0.0167(13) 0.0208(12) 0.0261(13) -0.0025(10) -0.0028(10) -0.0054(10)
C29 0.022(2) 0.0156(13) 0.030(2) 0.0025(12) 0.0002(12) -0.0013(11)
O3 0.0180(12) 0.0249(11) 0.0415(13) -0.0093(10) -0.0033(9) -0.0010(9)
C30 0.030(2) 0.0212(14) 0.027(2) -0.0054(12) -0.0002(13) -0.0019(13)
C31 0.049(2) 0.021(2) 0.044(2) -0.0084(15) -0.004(2) -0.0077(15)
C32 0.044(2) 0.041(2) 0.030(2) -0.006(2) -0.002(2) 0.003(2)
C33 0.037(2) 0.041(2) 0.050(2) -0.019(2) 0.009(2) 0.003(2)
C34 0.0123(14) 0.0214(14) 0.0204(14) 0.0017(11) 0.0000(11) -0.0042(11)
C35 0.022(2) 0.0199(14) 0.026(2) 0.0008(12) -0.0026(12) -0.0016(12)
C36 0.029(2) 0.024(2) 0.031(2) -0.0013(13) -0.0086(13) -0.0086(13)
C37 0.026(2) 0.031(2) 0.038(2) 0.0028(14) -0.0157(14) -0.0049(14)
C38 0.021(2) 0.026(2) 0.038(2) 0.0036(13) -0.0109(14) -0.0006(12)
C39 0.0139(15) 0.0191(13) 0.027(2) 0.0002(11) -0.0023(11) -0.0007(11)
N8 0.0129(13) 0.0255(13) 0.038(2) -0.0051(11) -0.0079(10) 0.0038(10)
C40 0.021(2) 0.025(2) 0.035(2) 0.0028(13) -0.0027(13) 0.0061(12)
O4 0.025(2) 0.0419(15) 0.081(2) -0.0195(14) -0.0145(13) 0.0144(11)
C41 0.029(2) 0.0199(15) 0.041(2) -0.0029(13) 0.0010(14) 0.0022(13)
C42 0.039(2) 0.030(2) 0.053(2) -0.007(2) 0.007(2) 0.001(2)
C43 0.080(3) 0.028(2) 0.050(2) 0.005(2) 0.013(2) -0.006(2)
C44 0.027(2) 0.036(2) 0.059(2) -0.015(2) -0.007(2) -0.0021(15)
N9 0.040(2) 0.0192(13) 0.0304(15) -0.0037(11) -0.0118(12) 0.0070(12)
O5 0.048(2) 0.0358(14) 0.048(2) -0.0151(12) 0.0142(13) 0.0074(12)
O6 0.042(2) 0.0300(14) 0.072(2) -0.0091(13) 0.0066(14) -0.0019(12)
O7 0.050(2) 0.0253(12) 0.0383(14) -0.0132(10) 0.0016(11) 0.0119(11)
O1B 0.055(12) 0.072(13) 0.042(10) -0.010(9) 0.026(9) -0.006(10)
C7B 0.042(16) 0.053(14) 0.031(12) 0.006(10) -0.003(10) -0.001(11)
C8B 0.043(3) 0.037(2) 0.029(2) -0.003(2) -0.001(2) -0.003(2)
C9B 0.057(20) 0.066(19) 0.046(16) -0.008(14) 0.010(14) -0.023(16)
C11B 0.042(20) 0.123(30) 0.084(25) 0.006(22) -0.025(17) 0.023(19)
C10B 0.060(3) 0.049(2) 0.045(2) 0.013(2) -0.017(2) -0.018(2)

loop_
_atom_site_label
_atom_site_type_symbol
_atom_site_fract_x
_atom_site_fract_y
_atom_site_fract_z
_atom_site_U_iso_or_equiv
_atom_site_thermal_displace_type
_atom_site_occupancy
_atom_site_calc_flag
_atom_site_refinement_flags
_atom_site_disorder_group
Fe1 Fe 0.07023(2) 0.91548(4) 0.139052(8) 0.01427(10) Uani 1 d . .
N1 N 0.14199(10) 1.0370(2) 0.13967(5) 0.0165(5) Uani 1 d . .
N2 N 0.03913(10) 1.0323(2) 0.10716(5) 0.0183(5) Uani 1 d . .
N3 N -0.01392(10) 0.8956(2) 0.15012(5) 0.0157(5) Uani 1 d . .
N4 N 0.09179(9) 0.8740(2) 0.17941(5) 0.0143(5) Uani 1 d . .
C(A1 C 0.18777(12) 1.0291(3) 0.15803(6) 0.0172(6) Uani 1 d . .
C(A2 C 0.16171(12) 1.1048(3) 0.11740(6) 0.0184(6) Uani 1 d . .
C(A3 C 0.07134(13) 1.1068(3) 0.08978(6) 0.0209(6) Uani 1 d . .
C(A4 C -0.01652(13) 1.0433(3) 0.09721(6) 0.0208(6) Uani 1 d . .
C(A5 C -0.06203(12) 0.9212(3) 0.13395(6) 0.0197(6) Uani 1 d . .
C(A6 C -0.03266(12) 0.8269(3) 0.17239(6) 0.0175(6) Uani 1 d . .
C(A7 C 0.05980(12) 0.8019(3) 0.19730(6) 0.0159(5) Uani 1 d . .
C(A8 C 0.14518(12) 0.8848(2) 0.19227(6) 0.0157(5) Uani 1 d . .
C(B1 C 0.23566(13) 1.0961(3) 0.14718(6) 0.0221(6) Uani 1 d . .
H(B1 H 0.27187(13) 1.1070(3) 0.15617(6) 0.027 Uiso 1 calc R .
C(B2 C 0.22025(13) 1.1405(3) 0.12205(6) 0.0226(6) Uani 1 d . .
H(B2 H 0.24357(13) 1.1867(3) 0.10975(6) 0.027 Uiso 1 calc R .
C(B3 C 0.03519(14) 1.1605(3) 0.06797(6) 0.0282(7) Uani 1 d . .
H(B3 H 0.04698(14) 1.2128(3) 0.05300(6) 0.034 Uiso 1 calc R .
C(B4 C -0.01833(14) 1.1228(3) 0.07278(6) 0.0288(7) Uani 1 d . .
H(B4 H -0.05140(14) 1.1447(3) 0.06195(6) 0.035 Uiso 1 calc R .
C(B5 C -0.11109(13) 0.8672(3) 0.14648(6) 0.0260(7) Uani 1 d . .
H(B5 H -0.14916(13) 0.8709(3) 0.13930(6) 0.031 Uiso 1 calc R .
C(B6 C -0.09329(12) 0.8105(3) 0.17026(6) 0.0234(6) Uani 1 d . .
H(B6 H -0.11640(12) 0.7678(3) 0.18317(6) 0.028 Uiso 1 calc R .
C(B7 C 0.09431(12) 0.7607(3) 0.22047(6) 0.0179(6) Uani 1 d . .
H(B7 H 0.08249(12) 0.7066(3) 0.23517(6) 0.021 Uiso 1 calc R .
C(B8 C 0.14665(12) 0.8121(3) 0.21773(6) 0.0183(6) Uani 1 d . .
H(B8 H 0.17840(12) 0.8024(3) 0.23018(6) 0.022 Uiso 1 calc R .
C(M1 C 0.12907(13) 1.1365(3) 0.09367(6) 0.0195(6) Uani 1 d . .
C(M2 C -0.06428(12) 0.9915(3) 0.10947(6) 0.0208(6) Uani 1 d . .
C(M3 C 0.00139(12) 0.7807(3) 0.19448(5) 0.0157(5) Uani 1 d . .
C(M4 C 0.18992(12) 0.9602(3) 0.18287(6) 0.0153(5) Uani 1 d . .
C1 C 0.15663(13) 1.2186(3) 0.07234(6) 0.0234(6) Uani 1 d . .
C2 C 0.17280(15) 1.3479(3) 0.07852(7) 0.0289(7) Uani 1 d . .
H2 H 0.16615(15) 1.3828(3) 0.09621(7) 0.035 Uiso 1 calc R .
C3 C 0.1984(2) 1.4265(4) 0.05932(8) 0.0399(9) Uani 1 d . .
H3 H 0.2090(2) 1.5152(4) 0.06368(8) 0.048 Uiso 1 calc R .
C4 C 0.2086(2) 1.3747(4) 0.03375(8) 0.0423(9) Uani 1 d . .
H4 H 0.2269(2) 1.4278(4) 0.02064(8) 0.051 Uiso 1 calc R .
C5 C 0.1923(2) 1.2468(4) 0.02697(7) 0.0345(8) Uani 1 d . .
H5 H 0.1990(2) 1.2128(4) 0.00921(7) 0.041 Uiso 1 calc R .
C6 C 0.16622(14) 1.1680(3) 0.04616(6) 0.0264(7) Uani 1 d . .
N5 N 0.14961(12) 1.0361(3) 0.04014(5) 0.0285(6) Uani 1 d . .
H5A H 0.15496(12) 0.9785(3) 0.05354(5) 0.034 Uiso 1 calc R 1
C7 C 0.1263(2) 0.9869(4) 0.01616(8) 0.0312(10) Uani 0.839(5) d PU 1
O1 O 0.1211(2) 1.0559(3) -0.00429(6) 0.0589(12) Uani 0.839(5) d P 1
C8 C 0.1070(2) 0.8415(4) 0.01540(9) 0.0362(11) Uani 0.839(5) d P 1
C9 C 0.1459(4) 0.7718(6) -0.0044(2) 0.077(2) Uani 0.839(5) d PU 1
H9A H 0.1437(18) 0.8168(33) -0.0222(4) 0.115 Uiso 0.839(5) calc PR 1
H9B H 0.1339(15) 0.6793(15) -0.0067(9) 0.115 Uiso 0.839(5) calc PR 1
H9C H 0.1852(5) 0.7744(48) 0.0031(6) 0.115 Uiso 0.839(5) calc PR 1
C11 C 0.0456(3) 0.8376(6) 0.00394(11) 0.062(2) Uani 0.839(5) d PU 1
H11A H 0.0348(6) 0.7457(8) -0.0002(8) 0.093 Uiso 0.839(5) calc PR 1
H11B H 0.0424(5) 0.8907(33) -0.0129(5) 0.093 Uiso 0.839(5) calc PR 1
H11C H 0.0202(3) 0.8739(37) 0.0176(4) 0.093 Uiso 0.839(5) calc PR 1
C10 C 0.1103(2) 0.7756(4) 0.04339(9) 0.0518(11) Uani 0.839(5) d P .
C12 C -0.12173(13) 1.0283(3) 0.09744(6) 0.0250(7) Uani 1 d . .
C13 C -0.15038(15) 1.1335(4) 0.10935(8) 0.0382(9) Uani 1 d . .
H13 H -0.13399(15) 1.1762(4) 0.12512(8) 0.046 Uiso 1 calc R .
C14 C -0.2025(2) 1.1767(4) 0.09847(10) 0.0474(10) Uani 1 d . .
H14 H -0.2216(2) 1.2484(4) 0.10677(10) 0.057 Uiso 1 calc R .
C15 C -0.2263(2) 1.1150(4) 0.07552(9) 0.0494(11) Uani 1 d . .
H15 H -0.2615(2) 1.1461(4) 0.06771(9) 0.059 Uiso 1 calc R .
C16 C -0.1999(2) 1.0102(4) 0.06407(8) 0.0414(9) Uani 1 d . .
H16 H -0.2171(2) 0.9675(4) 0.04850(8) 0.050 Uiso 1 calc R .
C17 C -0.14742(14) 0.9641(3) 0.07496(7) 0.0285(7) Uani 1 d . .
N6 N -0.12063(13) 0.8540(3) 0.06287(6) 0.0350(7) Uani 1 d . .
H6 H -0.10039(13) 0.8653(3) 0.04823(6) 0.042 Uiso 1 calc R .
C18 C -0.1260(2) 0.7335(4) 0.07363(7) 0.0388(9) Uani 1 d . .
O2 O -0.1516(2) 0.7168(3) 0.09498(6) 0.0607(9) Uani 1 d . .
C19 C -0.0942(2) 0.6189(4) 0.05949(8) 0.0442(10) Uani 1 d . .
C20 C -0.1021(3) 0.6234(5) 0.02872(9) 0.077(2) Uani 1 d . .
H20A H -0.0802(14) 0.5518(25) 0.02058(10) 0.116 Uiso 1 calc R .
H20B H -0.0888(16) 0.7091(16) 0.02195(12) 0.116 Uiso 1 calc R .
H20C H -0.1425(4) 0.6124(40) 0.02361(10) 0.116 Uiso 1 calc R .
C21 C -0.1174(2) 0.4875(4) 0.06980(10) 0.0567(12) Uani 1 d . .
H21A H -0.1129(13) 0.4840(14) 0.08985(11) 0.085 Uiso 1 calc R .
H21B H -0.0965(9) 0.4140(4) 0.0618(5) 0.085 Uiso 1 calc R .
H21C H -0.1579(4) 0.4802(15) 0.0644(6) 0.085 Uiso 1 calc R .
C22 C -0.0316(2) 0.6316(5) 0.06826(10) 0.0570(12) Uani 1 d . .
H22A H -0.0107(3) 0.5545(17) 0.0617(6) 0.085 Uiso 1 calc R .
H22B H -0.0278(2) 0.6359(33) 0.08833(10) 0.085 Uiso 1 calc R .
H22C H -0.0159(4) 0.7126(18) 0.0604(6) 0.085 Uiso 1 calc R .
C23 C -0.02796(12) 0.7172(3) 0.21765(6) 0.0172(6) Uani 1 d . .
C24 C -0.03634(13) 0.7912(3) 0.24130(6) 0.0208(6) Uani 1 d . .
H24 H -0.01928(13) 0.8763(3) 0.24312(6) 0.025 Uiso 1 calc R .
C25 C -0.06893(13) 0.7436(3) 0.26215(6) 0.0246(6) Uani 1 d . .
H25 H -0.07492(13) 0.7964(3) 0.27793(6) 0.030 Uiso 1 calc R .
C26 C -0.09270(14) 0.6188(3) 0.25987(7) 0.0267(7) Uani 1 d . .
H26 H -0.11528(14) 0.5856(3) 0.27409(7) 0.032 Uiso 1 calc R .
C27 C -0.08373(13) 0.5420(3) 0.23697(6) 0.0246(7) Uani 1 d . .
H27 H -0.09985(13) 0.4558(3) 0.23571(6) 0.030 Uiso 1 calc R .
C28 C -0.05156(12) 0.5891(3) 0.21582(6) 0.0194(6) Uani 1 d . .
N7 N -0.04408(11) 0.5083(2) 0.19256(5) 0.0213(5) Uani 1 d . .
H7 H -0.07436(11) 0.4845(2) 0.18262(5) 0.026 Uiso 1 calc R .
C29 C 0.00781(13) 0.4655(3) 0.18479(6) 0.0223(6) Uani 1 d . .
O3 O 0.05171(9) 0.5021(2) 0.19653(5) 0.0282(5) Uani 1 d . .
C30 C 0.00743(14) 0.3663(3) 0.16085(6) 0.0260(7) Uani 1 d . .
C31 C -0.0162(2) 0.2331(3) 0.17048(8) 0.0381(9) Uani 1 d . .
H31A H -0.0168(10) 0.1698(8) 0.1552(2) 0.057 Uiso 1 calc R .
H31B H -0.0549(4) 0.2457(6) 0.1768(5) 0.057 Uiso 1 calc R .
H31C H 0.0081(6) 0.1986(13) 0.1856(4) 0.057 Uiso 1 calc R .
C32 C -0.0301(2) 0.4173(4) 0.13681(7) 0.0383(8) Uani 1 d . .
H32A H -0.0698(2) 0.4187(24) 0.1421(2) 0.057 Uiso 1 calc R .
H32B H -0.0262(9) 0.3587(15) 0.1210(2) 0.057 Uiso 1 calc R .
H32C H -0.0182(7) 0.5072(11) 0.1320(3) 0.057 Uiso 1 calc R .
C33 C 0.0679(2) 0.3483(4) 0.15160(8) 0.0426(9) Uani 1 d . .
H33A H 0.0919(3) 0.3145(26) 0.1669(2) 0.064 Uiso 1 calc R .
H33B H 0.0828(4) 0.4338(7) 0.1456(5) 0.064 Uiso 1 calc R .
H33C H 0.0681(2) 0.2850(21) 0.1363(4) 0.064 Uiso 1 calc R .
C34 C 0.24330(12) 0.9681(3) 0.20014(6) 0.0181(6) Uani 1 d . .
C35 C 0.25517(13) 1.0814(3) 0.21564(6) 0.0228(6) Uani 1 d . .
H35 H 0.22854(13) 1.1522(3) 0.21543(6) 0.027 Uiso 1 calc R .
C36 C 0.30512(14) 1.0924(3) 0.23135(7) 0.0283(7) Uani 1 d . .
H36 H 0.31275(14) 1.1703(3) 0.24181(7) 0.034 Uiso 1 calc R .
C37 C 0.34383(15) 0.9894(3) 0.23172(7) 0.0320(8) Uani 1 d . .
H37 H 0.37816(15) 0.9969(3) 0.24250(7) 0.038 Uiso 1 calc R .
C38 C 0.33311(14) 0.8754(3) 0.21653(7) 0.0287(7) Uani 1 d . .
H38 H 0.36009(14) 0.8053(3) 0.21684(7) 0.034 Uiso 1 calc R .
C39 C 0.28277(12) 0.8638(3) 0.20084(6) 0.0201(6) Uani 1 d . .
N8 N 0.26772(11) 0.7492(2) 0.18562(6) 0.0258(6) Uani 1 d . .
H8 H 0.23270(11) 0.7484(2) 0.17861(6) 0.031 Uiso 1 calc R .
C40 C 0.29893(14) 0.6408(3) 0.18020(7) 0.0270(7) Uani 1 d . .
O4 O 0.34946(11) 0.6342(3) 0.18614(6) 0.0498(8) Uani 1 d . .
C41 C 0.26651(15) 0.5241(3) 0.16684(7) 0.0300(7) Uani 1 d . .
C42 C 0.3023(2) 0.4683(4) 0.14398(8) 0.0405(9) Uani 1 d . .
H42A H 0.3397(4) 0.4420(25) 0.15164(13) 0.061 Uiso 1 calc R .
H42B H 0.3070(10) 0.5363(9) 0.1299(3) 0.061 Uiso 1 calc R .
H42C H 0.2831(6) 0.3908(16) 0.1358(4) 0.061 Uiso 1 calc R .
C43 C 0.2618(2) 0.4200(4) 0.18965(9) 0.0526(11) Uani 1 d . .
H43A H 0.2998(2) 0.3999(22) 0.1975(4) 0.079 Uiso 1 calc R .
H43B H 0.2446(12) 0.3389(11) 0.1820(2) 0.079 Uiso 1 calc R .
H43C H 0.2379(11) 0.4547(12) 0.2041(3) 0.079 Uiso 1 calc R .
C44 C 0.2076(2) 0.5593(4) 0.15504(9) 0.0409(9) Uani 1 d . .
H44A H 0.1836(4) 0.5883(25) 0.16989(11) 0.061 Uiso 1 calc R .
H44B H 0.1906(5) 0.4813(8) 0.1460(5) 0.061 Uiso 1 calc R .
H44C H 0.2108(2) 0.6311(18) 0.1416(4) 0.061 Uiso 1 calc R .
N9 N 0.09948(13) 0.7035(3) 0.11264(6) 0.0302(6) Uani 1 d . .
O5 O 0.05433(12) 0.7179(2) 0.12582(5) 0.0438(7) Uani 1 d . .
O6 O 0.13086(12) 0.8038(2) 0.11376(6) 0.0479(7) Uani 1 d . .
O7 O 0.11063(11) 0.6027(2) 0.10033(5) 0.0378(6) Uani 1 d . .
O1B O 0.2170(8) 0.9994(20) 0.0057(4) 0.056(6) Uani 0.161(5) d P 2
C7B C 0.1750(12) 0.9741(26) 0.0194(5) 0.042(6) Uani 0.161(5) d PU 2
C8B C 0.1417(13) 0.8374(25) 0.0154(5) 0.0362(11) Uani 0.161(5) d P 2
C9B C 0.1885(14) 0.7460(33) 0.0065(6) 0.056(8) Uani 0.161(5) d PU 2
H9B1 H 0.1759(36) 0.6537(34) 0.0079(41) 0.084 Uiso 0.161(5) calc PR 2
H9B2 H 0.2225(32) 0.7594(149) 0.0185(27) 0.084 Uiso 0.161(5) calc PR 2
H9B3 H 0.1976(62) 0.7656(143) -0.0125(15) 0.084 Uiso 0.161(5) calc PR 2
C11B C 0.0943(15) 0.8493(43) -0.0093(8) 0.083(11) Uani 0.161(5) d PU 2
C10B C 0.1103(2) 0.7756(4) 0.04339(9) 0.0518(11) Uani 0.161(5) d P .

loop_
_atom_type_symbol
_atom_type_description
_atom_type_scat_dispersion_real
_atom_type_scat_dispersion_imag
_atom_type_scat_source
C C 0.0033 0.0016 'International Tables Vol C Tables 4.2.6.8 and 6.1.1.4'
H H 0.0000 0.0000 'International Tables Vol C Tables 4.2.6.8 and 6.1.1.4'
N N 0.0061 0.0033 'International Tables Vol C Tables 4.2.6.8 and 6.1.1.4'
O O 0.0106 0.0060 'International Tables Vol C Tables 4.2.6.8 and 6.1.1.4'
Fe Fe 0.3463 0.8444 'International Tables Vol C Tables 4.2.6.8 and 6.1.1.4'

loop_
_geom_angle_atom_site_label_1
_geom_angle_atom_site_label_2
_geom_angle_atom_site_label_3
_geom_angle
_geom_angle_site_symmetry_1
_geom_angle_site_symmetry_3
_geom_angle_publ_flag
N4 Fe1 N2 154.84(9) . . ?
N4 Fe1 N3 86.29(9) . . ?
N2 Fe1 N3 86.34(9) . . ?
N4 Fe1 N1 86.28(9) . . ?
N2 Fe1 N1 86.54(9) . . ?
N3 Fe1 N1 146.14(9) . . ?
N4 Fe1 O5 97.70(10) . . ?
N2 Fe1 O5 104.68(10) . . ?
N3 Fe1 O5 80.20(10) . . ?
N1 Fe1 O5 133.56(10) . . ?
N4 Fe1 O6 106.66(10) . . ?
N2 Fe1 O6 95.06(10) . . ?
N3 Fe1 O6 136.93(9) . . ?
N1 Fe1 O6 76.70(9) . . ?
O5 Fe1 O6 57.75(10) . . ?
C(A1 N1 C(A2 105.2(2) . . ?
C(A1 N1 Fe1 126.1(2) . . ?
C(A2 N1 Fe1 125.2(2) . . ?
C(A3 N2 C(A4 106.0(2) . . ?
C(A3 N2 Fe1 125.9(2) . . ?
C(A4 N2 Fe1 127.9(2) . . ?
C(A6 N3 C(A5 105.4(2) . . ?
C(A6 N3 Fe1 126.1(2) . . ?
C(A5 N3 Fe1 127.0(2) . . ?
C(A7 N4 C(A8 105.2(2) . . ?
C(A7 N4 Fe1 126.2(2) . . ?
C(A8 N4 Fe1 127.1(2) . . ?
N1 C(A1 C(M4 126.5(3) . . ?
N1 C(A1 C(B1 109.9(2) . . ?
C(M4 C(A1 C(B1 123.5(3) . . ?
N1 C(A2 C(M1 125.0(3) . . ?
N1 C(A2 C(B2 110.5(2) . . ?
C(M1 C(A2 C(B2 124.5(3) . . ?
N2 C(A3 C(M1 125.9(3) . . ?
N2 C(A3 C(B3 109.6(3) . . ?
C(M1 C(A3 C(B3 124.3(3) . . ?
N2 C(A4 C(M2 126.0(3) . . ?
N2 C(A4 C(B4 109.5(3) . . ?
C(M2 C(A4 C(B4 124.5(3) . . ?
N3 C(A5 C(M2 126.2(3) . . ?
N3 C(A5 C(B5 110.0(2) . . ?
C(M2 C(A5 C(B5 123.7(3) . . ?
N3 C(A6 C(M3 125.8(3) . . ?
N3 C(A6 C(B6 110.4(2) . . ?
C(M3 C(A6 C(B6 123.8(3) . . ?
N4 C(A7 C(M3 125.3(2) . . ?
N4 C(A7 C(B7 110.2(2) . . ?
C(M3 C(A7 C(B7 124.3(3) . . ?
N4 C(A8 C(M4 125.3(2) . . ?
N4 C(A8 C(B8 110.0(2) . . ?
C(M4 C(A8 C(B8 124.6(3) . . ?
C(B2 C(B1 C(A1 107.8(3) . . ?
C(B1 C(B2 C(A2 106.6(3) . . ?
C(B4 C(B3 C(A3 107.2(3) . . ?
C(B3 C(B4 C(A4 107.7(3) . . ?
C(B6 C(B5 C(A5 107.4(3) . . ?
C(B5 C(B6 C(A6 106.8(3) . . ?
C(B8 C(B7 C(A7 107.7(2) . . ?
C(B7 C(B8 C(A8 106.8(2) . . ?
C(A3 C(M1 C(A2 124.3(3) . . ?
C(A3 C(M1 C1 117.9(3) . . ?
C(A2 C(M1 C1 117.5(3) . . ?
C(A5 C(M2 C(A4 123.7(3) . . ?
C(A5 C(M2 C12 117.9(3) . . ?
C(A4 C(M2 C12 118.0(3) . . ?
C(A7 C(M3 C(A6 124.0(3) . . ?
C(A7 C(M3 C23 118.4(2) . . ?
C(A6 C(M3 C23 117.3(2) . . ?
C(A8 C(M4 C(A1 123.7(3) . . ?
C(A8 C(M4 C34 118.5(2) . . ?
C(A1 C(M4 C34 117.8(2) . . ?
C2 C1 C6 119.2(3) . . ?
C2 C1 C(M1 119.4(3) . . ?
C6 C1 C(M1 121.4(3) . . ?
C3 C2 C1 121.0(3) . . ?
C4 C3 C2 119.3(3) . . ?
C3 C4 C5 120.9(3) . . ?
C4 C5 C6 119.9(3) . . ?
C5 C6 C1 119.7(3) . . ?
C5 C6 N5 121.6(3) . . ?
C1 C6 N5 118.6(3) . . ?
C7B N5 C6 117.7(11) . . ?
C7 N5 C6 128.2(3) . . ?
O1 C7 N5 121.1(4) . . ?
O1 C7 C8 120.4(4) . . ?
N5 C7 C8 118.5(3) . . ?
C10B C8 C10 0.0(4) . . ?
C10B C8 C9 110.8(5) . . ?
C10 C8 C9 110.8(5) . . ?
C10B C8 C11 109.4(4) . . ?
C10 C8 C11 109.4(4) . . ?
C9 C8 C11 109.8(5) . . ?
C10B C8 C7 113.1(3) . . ?
C10 C8 C7 113.1(3) . . ?
C9 C8 C7 105.8(4) . . ?
C11 C8 C7 107.9(4) . . ?
C17 C12 C13 118.6(3) . . ?
C17 C12 C(M2 123.5(3) . . ?
C13 C12 C(M2 117.9(3) . . ?
C14 C13 C12 120.9(4) . . ?
C15 C14 C13 119.7(4) . . ?
C16 C15 C14 120.3(4) . . ?
C15 C16 C17 120.8(4) . . ?
C12 C17 C16 119.6(3) . . ?
C12 C17 N6 120.3(3) . . ?
C16 C17 N6 120.1(3) . . ?
C18 N6 C17 120.1(3) . . ?
O2 C18 N6 120.9(4) . . ?
O2 C18 C19 122.1(3) . . ?
N6 C18 C19 116.7(3) . . ?
C20 C19 C22 111.1(4) . . ?
C20 C19 C21 108.8(4) . . ?
C22 C19 C21 109.6(3) . . ?
C20 C19 C18 112.1(3) . . ?
C22 C19 C18 106.9(3) . . ?
C21 C19 C18 108.4(4) . . ?
C24 C23 C28 118.4(3) . . ?
C24 C23 C(M3 118.7(2) . . ?
C28 C23 C(M3 122.6(3) . . ?
C25 C24 C23 121.5(3) . . ?
C26 C25 C24 119.5(3) . . ?
C25 C26 C27 120.2(3) . . ?
C26 C27 C28 120.9(3) . . ?
C27 C28 C23 119.5(3) . . ?
C27 C28 N7 119.2(3) . . ?
C23 C28 N7 121.3(3) . . ?
C29 N7 C28 123.1(2) . . ?
O3 C29 N7 121.7(3) . . ?
O3 C29 C30 122.3(3) . . ?
N7 C29 C30 116.0(3) . . ?
C33 C30 C32 109.4(3) . . ?
C33 C30 C31 109.9(3) . . ?
C32 C30 C31 108.9(3) . . ?
C33 C30 C29 108.9(3) . . ?
C32 C30 C29 110.5(3) . . ?
C31 C30 C29 109.2(3) . . ?
C35 C34 C39 118.8(3) . . ?
C35 C34 C(M4 119.9(3) . . ?
C39 C34 C(M4 121.2(2) . . ?
C36 C35 C34 121.0(3) . . ?
C37 C36 C35 119.6(3) . . ?
C36 C37 C38 120.7(3) . . ?
C37 C38 C39 119.9(3) . . ?
C38 C39 C34 120.0(3) . . ?
C38 C39 N8 123.4(3) . . ?
C34 C39 N8 116.6(2) . . ?
C40 N8 C39 129.7(3) . . ?
O4 C40 N8 122.2(3) . . ?
O4 C40 C41 121.7(3) . . ?
N8 C40 C41 116.0(3) . . ?
C44 C41 C42 109.2(3) . . ?
C44 C41 C40 114.4(3) . . ?
C42 C41 C40 108.2(3) . . ?
C44 C41 C43 110.1(3) . . ?
C42 C41 C43 109.4(3) . . ?
C40 C41 C43 105.4(3) . . ?
O7 N9 O6 124.0(3) . . ?
O7 N9 O5 123.1(3) . . ?
O6 N9 O5 112.8(3) . . ?
N9 O5 Fe1 96.9(2) . . ?
N9 O6 Fe1 92.5(2) . . ?
O1B C7B N5 134.0(23) . . ?
O1B C7B C8B 120.5(23) . . ?
N5 C7B C8B 105.3(19) . . ?
C9B C8B C7B 101.6(22) . . ?
C9B C8B C11B 108.9(24) . . ?
C7B C8B C11B 110.6(23) . . ?
C9B C8B C10B 110.5(19) . . ?
C7B C8B C10B 116.4(17) . . ?
C11B C8B C10B 108.5(23) . . ?
C9B C8B C10 110.5(19) . . ?
C7B C8B C10 116.4(17) . . ?
C11B C8B C10 108.5(23) . . ?
C10B C8B C10 0.0(4) . . ?

loop_
_geom_bond_atom_site_label_1
_geom_bond_atom_site_label_2
_geom_bond_distance
_geom_bond_site_symmetry_2
_geom_bond_publ_flag
Fe1 N4 2.056(2) . ?
Fe1 N2 2.063(2) . ?
Fe1 N3 2.081(2) . ?
Fe1 N1 2.085(2) . ?
Fe1 O5 2.123(3) . ?
Fe1 O6 2.226(3) . ?
N1 C(A1 1.377(4) . ?
N1 C(A2 1.378(4) . ?
N2 C(A3 1.380(4) . ?
N2 C(A4 1.384(4) . ?
N3 C(A6 1.374(4) . ?
N3 C(A5 1.379(4) . ?
N4 C(A7 1.380(3) . ?
N4 C(A8 1.387(4) . ?
C(A1 C(M4 1.396(4) . ?
C(A1 C(B1 1.431(4) . ?
C(A2 C(M1 1.401(4) . ?
C(A2 C(B2 1.434(4) . ?
C(A3 C(M1 1.397(4) . ?
C(A3 C(B3 1.442(4) . ?
C(A4 C(M2 1.394(4) . ?
C(A4 C(B4 1.435(4) . ?
C(A5 C(M2 1.387(4) . ?
C(A5 C(B5 1.433(4) . ?
C(A6 C(M3 1.398(4) . ?
C(A6 C(B6 1.436(4) . ?
C(A7 C(M3 1.393(4) . ?
C(A7 C(B7 1.428(4) . ?
C(A8 C(M4 1.390(4) . ?
C(A8 C(B8 1.440(4) . ?
C(B1 C(B2 1.341(4) . ?
C(B3 C(B4 1.345(5) . ?
C(B5 C(B6 1.346(4) . ?
C(B7 C(B8 1.348(4) . ?
C(M1 C1 1.496(4) . ?
C(M2 C12 1.500(4) . ?
C(M3 C23 1.490(4) . ?
C(M4 C34 1.488(4) . ?
C1 C2 1.388(4) . ?
C1 C6 1.401(4) . ?
C2 C3 1.382(5) . ?
C3 C4 1.380(5) . ?
C4 C5 1.382(5) . ?
C5 C6 1.388(4) . ?
C6 N5 1.413(4) . ?
N5 C7B 1.35(3) . ?
N5 C7 1.366(5) . ?
C7 O1 1.219(5) . ?
C7 C8 1.534(6) . ?
C8 C10B 1.517(6) . ?
C8 C10 1.517(6) . ?
C8 C9 1.526(7) . ?
C8 C11 1.530(7) . ?
C10 C8B 1.70(3) . ?
C12 C17 1.391(4) . ?
C12 C13 1.395(5) . ?
C13 C14 1.387(5) . ?
C14 C15 1.381(6) . ?
C15 C16 1.357(6) . ?
C16 C17 1.405(5) . ?
C17 N6 1.416(5) . ?
N6 C18 1.332(5) . ?
C18 O2 1.233(5) . ?
C18 C19 1.552(6) . ?
C19 C20 1.505(6) . ?
C19 C22 1.524(6) . ?
C19 C21 1.525(6) . ?
C23 C24 1.394(4) . ?
C23 C28 1.408(4) . ?
C24 C25 1.382(4) . ?
C25 C26 1.380(4) . ?
C26 C27 1.381(5) . ?
C27 C28 1.385(4) . ?
C28 N7 1.412(4) . ?
N7 C29 1.362(4) . ?
C29 O3 1.220(4) . ?
C29 C30 1.536(4) . ?
C30 C33 1.520(5) . ?
C30 C32 1.529(5) . ?
C30 C31 1.535(4) . ?
C34 C35 1.392(4) . ?
C34 C39 1.402(4) . ?
C35 C36 1.383(4) . ?
C36 C37 1.381(5) . ?
C37 C38 1.385(5) . ?
C38 C39 1.390(4) . ?
C39 N8 1.411(4) . ?
N8 C40 1.349(4) . ?
C40 O4 1.215(4) . ?
C40 C41 1.534(4) . ?
C41 C44 1.522(5) . ?
C41 C42 1.528(5) . ?
C41 C43 1.536(5) . ?
N9 O7 1.214(3) . ?
N9 O6 1.252(4) . ?
N9 O5 1.271(4) . ?
O1B C7B 1.24(3) . ?
C7B C8B 1.59(4) . ?
C8B C9B 1.51(4) . ?
C8B C11B 1.61(4) . ?
C8B C10B 1.70(3) . ?
